data_4124730
loop_
_publ_author_name
'Cheng, Bichu'
'Trauner, Dirk'

_publ_section_title
;
 A Highly Convergent and Biomimetic Total Synthesis of Portentol.
;
_journal_issue 43
_journal_name_full 'Journal of the American Chemical Society'
_journal_page_first 13800
_journal_page_last 13803
_journal_paper_doi 10.1021/jacs.5b10009
_journal_volume 137
_journal_year 2015
_chemical_absolute_configuration syn
_chemical_formula_moiety 'C17 H26 O5'
_chemical_formula_sum 'C17 H26 O5'
_chemical_formula_weight 310.38
_chemical_name_systematic
;
 ?
;
_space_group_crystal_system orthorhombic
_space_group_IT_number 19
_space_group_name_Hall 'P 2ac 2ab'
_space_group_name_H-M_alt 'P 21 21 21'
_symmetry_space_group_name_Hall 'P 2ac 2ab'
_symmetry_space_group_name_H-M 'P 21 21 21'
_atom_sites_solution_hydrogens mixed
_audit_block_code C17H26O5_tv249_trauner
_audit_creation_method SHELXL-2014
_audit_update_record 04-Aug-15
_cell_angle_alpha 90
_cell_angle_beta 90
_cell_angle_gamma 90
_cell_formula_units_Z 4
_cell_length_a 8.7181(7)
_cell_length_b 12.4706(9)
_cell_length_c 15.3735(13)
_cell_measurement_reflns_used 2653
_cell_measurement_temperature 100(2)
_cell_measurement_theta_max 25.3214
_cell_measurement_theta_min 2.6859
_cell_volume 1671.4(2)
_computing_cell_refinement 'APEX2 v2012.4-3 (Bruker AXS)'
_computing_data_collection 'Bruker Instrument Service v3.0.21'
_computing_data_reduction 'SAINT V8.18C (Bruker AXS Inc., 2011)'
_computing_structure_refinement
;
Sheldrick, G. M. (2008).
<i>Acta Cryst.</i> A<b>64</b>, 112--122.
;
_computing_structure_solution
;
A. Altomare, M. C. Burla, M. Camalli, G. L. Cascarano, C. Giacovazzo, A.
Guagliardi, A. G. G. Moliterni, G. Polidori, R. Spagna: SIR97: a new tool for
crystal structure determination and refinement; J. Appl. Crystallogr. 1999,
32, 115-119.
;
_diffrn_ambient_temperature 100(2)
_diffrn_detector_area_resol_mean 10.4167
_diffrn_measured_fraction_theta_full 0.993
_diffrn_measured_fraction_theta_max 0.993
_diffrn_measurement_device 'fixed-chi three-circle diffractometer'
_diffrn_measurement_device_type 'Bruker D8Venture'
_diffrn_measurement_method 'mix of phi and omega scans'
_diffrn_radiation_collimation 'focusing mirrors'
_diffrn_radiation_monochromator 'focusing mirrors'
_diffrn_radiation_type MoK\a
_diffrn_radiation_wavelength 0.71073
_diffrn_reflns_av_R_equivalents 0.0313
_diffrn_reflns_av_unetI/netI 0.0425
_diffrn_reflns_laue_measured_fraction_full 0.993
_diffrn_reflns_laue_measured_fraction_max 0.993
_diffrn_reflns_limit_h_max 10
_diffrn_reflns_limit_h_min -10
_diffrn_reflns_limit_k_max 13
_diffrn_reflns_limit_k_min -15
_diffrn_reflns_limit_l_max 16
_diffrn_reflns_limit_l_min -18
_diffrn_reflns_number 6449
_diffrn_reflns_point_group_measured_fraction_full 0.990
_diffrn_reflns_point_group_measured_fraction_max 0.990
_diffrn_reflns_theta_full 25.375
_diffrn_reflns_theta_max 25.38
_diffrn_reflns_theta_min 3.113
_diffrn_source 'rotating anode (TXS)'
_diffrn_source_current 50
_diffrn_source_power 2.5
_diffrn_source_type 'Bruker TXS'
_diffrn_source_voltage 50
_exptl_absorpt_coefficient_mu 0.090
_exptl_absorpt_correction_T_max 0.9580
_exptl_absorpt_correction_T_min 0.8727
_exptl_absorpt_correction_type multi-scan
_exptl_absorpt_process_details 'SADABS V2014/4 (Bruker AXS Inc.)'
_exptl_crystal_colour colourless
_exptl_crystal_density_diffrn 1.233
_exptl_crystal_density_method 'not measured'
_exptl_crystal_description block
_exptl_crystal_F_000 672
_exptl_crystal_size_max 0.100
_exptl_crystal_size_mid 0.070
_exptl_crystal_size_min 0.040
_refine_diff_density_max 0.223
_refine_diff_density_min -0.138
_refine_diff_density_rms 0.035
_refine_ls_abs_structure_details
;
 Flack x determined using 1044 quotients [(I+)-(I-)]/[(I+)+(I-)]
 (Parsons, Flack and Wagner, Acta Cryst. B69 (2013) 249-259).
;
_refine_ls_abs_structure_Flack 0.5(6)
_refine_ls_extinction_method none
_refine_ls_goodness_of_fit_ref 1.074
_refine_ls_hydrogen_treatment mixed
_refine_ls_matrix_type full
_refine_ls_number_parameters 209
_refine_ls_number_reflns 3037
_refine_ls_number_restraints 0
_refine_ls_restrained_S_all 1.074
_refine_ls_R_factor_all 0.0418
_refine_ls_R_factor_gt 0.0341
_refine_ls_shift/su_max 0.000
_refine_ls_shift/su_mean 0.000
_refine_ls_structure_factor_coef Fsqd
_refine_ls_weighting_details 'w=1/[\s^2^(Fo^2^)+(0.0398P)^2^+0.0885P] where P=(Fo^2^+2Fc^2^)/3'
_refine_ls_weighting_scheme calc
_refine_ls_wR_factor_gt 0.0789
_refine_ls_wR_factor_ref 0.0815
_reflns_Friedel_coverage 0.728
_reflns_friedel_fraction_full 0.986
_reflns_friedel_fraction_max 0.986
_reflns_number_gt 2686
_reflns_number_total 3037
_reflns_threshold_expression 'I > 2\s(I)'
_cod_data_source_file ja5b10009_si_003.cif
_cod_data_source_block tv249
_cod_depositor_comments 'Adding full bibliography for 4124730--4124732.cif.'
_cod_database_code 4124730
_shelx_space_group_comment
;
The symmetry employed for this shelxl refinement is uniquely defined
by the following loop, which should always be used as a source of
symmetry information in preference to the above space-group names.
They are only intended as comments.
;
_shelxl_version_number 2014-3

loop_
_space_group_symop_operation_xyz
'x, y, z'
'-x+1/2, -y, z+1/2'
'x+1/2, -y+1/2, -z'
'-x, y+1/2, -z+1/2'

loop_
_atom_site_label
_atom_site_type_symbol
_atom_site_fract_x
_atom_site_fract_y
_atom_site_fract_z
_atom_site_U_iso_or_equiv
_atom_site_adp_type
_atom_site_occupancy
_atom_site_site_symmetry_order
_atom_site_calc_flag
_atom_site_refinement_flags_posn
_atom_site_refinement_flags_adp
C1 C 0.2368(3) 0.36399(18) 0.50530(16) 0.0198(5) Uani 1 1 d . .
H1A H 0.1897 0.3307 0.5581 0.024 Uiso 1 1 calc R U
C2 C 0.2193(3) 0.28718(17) 0.42942(16) 0.0203(5) Uani 1 1 d . .
H2 H 0.1073 0.2777 0.4177 0.024 Uiso 1 1 calc R U
C3 C 0.2916(3) 0.33769(16) 0.35013(15) 0.0184(5) Uani 1 1 d . .
H3 H 0.4038 0.3478 0.3607 0.022 Uiso 1 1 calc R U
C4 C 0.2055(2) 0.52009(17) 0.39874(14) 0.0152(5) Uani 1 1 d . .
C5 C 0.1535(2) 0.46949(17) 0.48573(15) 0.0171(5) Uani 1 1 d . .
H5 H 0.0432 0.4500 0.4775 0.021 Uiso 1 1 calc R U
C6 C 0.0682(2) 0.58870(17) 0.35761(15) 0.0163(5) Uani 1 1 d . .
C7 C 0.1283(2) 0.61945(17) 0.26769(16) 0.0182(5) Uani 1 1 d . .
C8 C 0.3137(3) 0.69971(18) 0.35705(17) 0.0242(6) Uani 1 1 d . .
H8 H 0.4096 0.7435 0.3532 0.029 Uiso 1 1 calc R U
C9 C 0.1921(3) 0.76431(18) 0.40436(17) 0.0269(6) Uani 1 1 d . .
H9 H 0.2261 0.7743 0.4660 0.032 Uiso 1 1 calc R U
C10 C 0.0493(3) 0.69618(18) 0.40459(15) 0.0208(5) Uani 1 1 d . .
C11 C 0.3502(2) 0.59424(18) 0.40359(16) 0.0187(5) Uani 1 1 d . .
H11 H 0.3673 0.6117 0.4663 0.022 Uiso 1 1 calc R U
C12 C 0.2879(3) 0.17702(18) 0.44920(18) 0.0301(6) Uani 1 1 d . .
H12A H 0.2591 0.1265 0.4032 0.045 Uiso 1 1 calc R U
H12B H 0.2487 0.1512 0.5051 0.045 Uiso 1 1 calc R U
H12C H 0.3999 0.1827 0.4520 0.045 Uiso 1 1 calc R U
C13 C 0.2692(3) 0.27465(19) 0.26667(17) 0.0282(6) Uani 1 1 d . .
H13A H 0.1595 0.2618 0.2574 0.042 Uiso 1 1 calc R U
H13B H 0.3229 0.2058 0.2711 0.042 Uiso 1 1 calc R U
H13C H 0.3107 0.3156 0.2176 0.042 Uiso 1 1 calc R U
C14 C 0.1576(3) 0.54392(19) 0.56487(16) 0.0252(6) Uani 1 1 d . .
H14A H 0.2643 0.5610 0.5793 0.038 Uiso 1 1 calc R U
H14B H 0.1089 0.5082 0.6145 0.038 Uiso 1 1 calc R U
H14C H 0.1021 0.6102 0.5515 0.038 Uiso 1 1 calc R U
C15 C -0.0817(2) 0.52825(19) 0.35074(16) 0.0219(5) Uani 1 1 d . .
H15A H -0.1473 0.5626 0.3071 0.033 Uiso 1 1 calc R U
H15B H -0.1338 0.5290 0.4073 0.033 Uiso 1 1 calc R U
H15C H -0.0614 0.4540 0.3334 0.033 Uiso 1 1 calc R U
C16 C 0.1598(3) 0.8754(2) 0.3652(2) 0.0453(8) Uani 1 1 d . .
H16A H 0.2527 0.9194 0.3685 0.068 Uiso 1 1 calc R U
H16B H 0.0771 0.9103 0.3978 0.068 Uiso 1 1 calc R U
H16C H 0.1289 0.8674 0.3042 0.068 Uiso 1 1 calc R U
C17 C 0.4988(3) 0.5467(2) 0.36910(19) 0.0273(6) Uani 1 1 d . .
H17A H 0.4849 0.5256 0.3082 0.041 Uiso 1 1 calc R U
H17B H 0.5265 0.4837 0.4037 0.041 Uiso 1 1 calc R U
H17C H 0.5807 0.6003 0.3731 0.041 Uiso 1 1 calc R U
O1 O 0.39700(18) 0.38084(15) 0.52127(12) 0.0243(4) Uani 1 1 d . .
H1 H 0.409(3) 0.392(2) 0.575(2) 0.039(9) Uiso 1 1 d . .
O2 O 0.22188(17) 0.44091(11) 0.33137(10) 0.0164(4) Uani 1 1 d . .
O3 O 0.25972(18) 0.67597(13) 0.26866(11) 0.0247(4) Uani 1 1 d . .
O4 O 0.06588(19) 0.59844(13) 0.20000(11) 0.0264(4) Uani 1 1 d . .
O5 O -0.0722(2) 0.72452(14) 0.43537(12) 0.0302(4) Uani 1 1 d . .

loop_
_atom_site_aniso_label
_atom_site_aniso_U_11
_atom_site_aniso_U_22
_atom_site_aniso_U_33
_atom_site_aniso_U_23
_atom_site_aniso_U_13
_atom_site_aniso_U_12
C1 0.0197(12) 0.0237(12) 0.0162(12) 0.0045(9) 0.0015(9) 0.0029(10)
C2 0.0193(12) 0.0164(11) 0.0252(13) 0.0021(10) -0.0020(10) 0.0011(10)
C3 0.0199(11) 0.0149(11) 0.0205(13) -0.0024(9) -0.0015(10) 0.0049(9)
C4 0.0169(11) 0.0159(10) 0.0127(11) -0.0018(9) -0.0004(9) 0.0017(9)
C5 0.0174(11) 0.0187(11) 0.0154(12) 0.0018(9) 0.0010(9) 0.0003(9)
C6 0.0173(10) 0.0164(11) 0.0151(11) 0.0014(9) -0.0010(10) 0.0028(9)
C7 0.0197(11) 0.0174(11) 0.0175(13) 0.0012(10) 0.0016(10) 0.0053(9)
C8 0.0245(12) 0.0188(12) 0.0292(14) 0.0019(10) -0.0055(12) -0.0055(10)
C9 0.0332(14) 0.0175(12) 0.0299(15) -0.0010(11) -0.0064(12) 0.0012(11)
C10 0.0268(13) 0.0222(12) 0.0134(12) 0.0021(10) -0.0014(11) 0.0066(10)
C11 0.0186(11) 0.0185(12) 0.0190(13) -0.0004(10) -0.0001(10) -0.0019(10)
C12 0.0360(14) 0.0191(12) 0.0352(16) 0.0040(11) -0.0012(12) 0.0040(11)
C13 0.0361(14) 0.0220(12) 0.0267(14) -0.0063(11) -0.0022(12) 0.0076(11)
C14 0.0327(13) 0.0286(13) 0.0143(12) 0.0001(10) 0.0022(11) 0.0051(11)
C15 0.0193(11) 0.0243(12) 0.0221(13) 0.0040(11) -0.0004(10) 0.0022(10)
C16 0.0475(17) 0.0171(13) 0.071(2) 0.0049(14) -0.0070(16) 0.0022(12)
C17 0.0190(11) 0.0254(14) 0.0374(17) 0.0046(11) 0.0032(11) -0.0022(10)
O1 0.0206(8) 0.0356(10) 0.0167(10) -0.0007(8) -0.0053(7) 0.0040(8)
O2 0.0215(8) 0.0144(7) 0.0134(8) -0.0022(6) -0.0006(7) 0.0035(6)
O3 0.0252(9) 0.0271(9) 0.0217(9) 0.0072(7) 0.0033(7) -0.0013(7)
O4 0.0316(9) 0.0320(10) 0.0157(9) 0.0000(7) -0.0018(8) 0.0060(8)
O5 0.0348(10) 0.0303(10) 0.0254(10) -0.0024(8) 0.0059(8) 0.0122(8)

loop_
_atom_type_symbol
_atom_type_description
_atom_type_scat_dispersion_real
_atom_type_scat_dispersion_imag
_atom_type_scat_source
C C 0.0033 0.0016 'International Tables Vol C Tables 4.2.6.8 and 6.1.1.4'
H H 0.0000 0.0000 'International Tables Vol C Tables 4.2.6.8 and 6.1.1.4'
O O 0.0106 0.0060 'International Tables Vol C Tables 4.2.6.8 and 6.1.1.4'

loop_
_geom_angle_atom_site_label_1
_geom_angle_atom_site_label_2
_geom_angle_atom_site_label_3
_geom_angle
O1 C1 C2 108.77(19)
O1 C1 C5 111.68(19)
C2 C1 C5 110.10(19)
O1 C1 H1A 108.7
C2 C1 H1A 108.7
C5 C1 H1A 108.7
C3 C2 C1 108.40(17)
C3 C2 C12 111.9(2)
C1 C2 C12 112.0(2)
C3 C2 H2 108.1
C1 C2 H2 108.1
C12 C2 H2 108.1
O2 C3 C2 110.84(17)
O2 C3 C13 103.73(18)
C2 C3 C13 114.39(18)
O2 C3 H3 109.2
C2 C3 H3 109.2
C13 C3 H3 109.2
O2 C4 C5 111.83(17)
O2 C4 C11 111.06(17)
C5 C4 C11 115.84(18)
O2 C4 C6 99.02(16)
C5 C4 C6 109.91(17)
C11 C4 C6 107.78(16)
C14 C5 C1 110.70(19)
C14 C5 C4 115.66(18)
C1 C5 C4 112.40(18)
C14 C5 H5 105.7
C1 C5 H5 105.7
C4 C5 H5 105.7
C15 C6 C7 111.00(19)
C15 C6 C10 112.10(18)
C7 C6 C10 104.12(17)
C15 C6 C4 114.03(18)
C7 C6 C4 103.61(17)
C10 C6 C4 111.20(18)
O4 C7 O3 120.6(2)
O4 C7 C6 125.0(2)
O3 C7 C6 114.4(2)
O3 C8 C9 109.07(19)
O3 C8 C11 109.03(18)
C9 C8 C11 112.2(2)
O3 C8 H8 108.8
C9 C8 H8 108.8
C11 C8 H8 108.8
C10 C9 C8 106.19(19)
C10 C9 C16 111.0(2)
C8 C9 C16 114.8(2)
C10 C9 H9 108.2
C8 C9 H9 108.2
C16 C9 H9 108.2
O5 C10 C9 123.9(2)
O5 C10 C6 122.2(2)
C9 C10 C6 113.80(19)
C17 C11 C8 110.4(2)
C17 C11 C4 116.10(18)
C8 C11 C4 108.52(18)
C17 C11 H11 107.1
C8 C11 H11 107.1
C4 C11 H11 107.1
C2 C12 H12A 109.5
C2 C12 H12B 109.5
H12A C12 H12B 109.5
C2 C12 H12C 109.5
H12A C12 H12C 109.5
H12B C12 H12C 109.5
C3 C13 H13A 109.5
C3 C13 H13B 109.5
H13A C13 H13B 109.5
C3 C13 H13C 109.5
H13A C13 H13C 109.5
H13B C13 H13C 109.5
C5 C14 H14A 109.5
C5 C14 H14B 109.5
H14A C14 H14B 109.5
C5 C14 H14C 109.5
H14A C14 H14C 109.5
H14B C14 H14C 109.5
C6 C15 H15A 109.5
C6 C15 H15B 109.5
H15A C15 H15B 109.5
C6 C15 H15C 109.5
H15A C15 H15C 109.5
H15B C15 H15C 109.5
C9 C16 H16A 109.5
C9 C16 H16B 109.5
H16A C16 H16B 109.5
C9 C16 H16C 109.5
H16A C16 H16C 109.5
H16B C16 H16C 109.5
C11 C17 H17A 109.5
C11 C17 H17B 109.5
H17A C17 H17B 109.5
C11 C17 H17C 109.5
H17A C17 H17C 109.5
H17B C17 H17C 109.5
C1 O1 H1 108(2)
C4 O2 C3 120.47(16)
C7 O3 C8 112.88(18)

loop_
_geom_bond_atom_site_label_1
_geom_bond_atom_site_label_2
_geom_bond_distance
C1 O1 1.434(3)
C1 C2 1.517(3)
C1 C5 1.533(3)
C1 H1A 1.0000
C2 C3 1.510(3)
C2 C12 1.529(3)
C2 H2 1.0000
C3 O2 1.452(2)
C3 C13 1.517(3)
C3 H3 1.0000
C4 O2 1.438(3)
C4 C5 1.547(3)
C4 C11 1.566(3)
C4 C6 1.601(3)
C5 C14 1.531(3)
C5 H5 1.0000
C6 C15 1.513(3)
C6 C7 1.527(3)
C6 C10 1.531(3)
C7 O4 1.203(3)
C7 O3 1.346(3)
C8 O3 1.468(3)
C8 C9 1.517(4)
C8 C11 1.531(3)
C8 H8 1.0000
C9 C10 1.507(4)
C9 C16 1.537(3)
C9 H9 1.0000
C10 O5 1.213(3)
C11 C17 1.520(3)
C11 H11 1.0000
C12 H12A 0.9800
C12 H12B 0.9800
C12 H12C 0.9800
C13 H13A 0.9800
C13 H13B 0.9800
C13 H13C 0.9800
C14 H14A 0.9800
C14 H14B 0.9800
C14 H14C 0.9800
C15 H15A 0.9800
C15 H15B 0.9800
C15 H15C 0.9800
C16 H16A 0.9800
C16 H16B 0.9800
C16 H16C 0.9800
C17 H17A 0.9800
C17 H17B 0.9800
C17 H17C 0.9800
O1 H1 0.84(3)

loop_
_geom_hbond_atom_site_label_D
_geom_hbond_atom_site_label_H
_geom_hbond_atom_site_label_A
_geom_hbond_distance_DH
_geom_hbond_distance_HA
_geom_hbond_distance_DA
_geom_hbond_angle_DHA
_geom_hbond_site_symmetry_A
O1 H1 O4 0.84(3) 1.94(3) 2.779(2) 174(3) 2_565

loop_
_geom_torsion_atom_site_label_1
_geom_torsion_atom_site_label_2
_geom_torsion_atom_site_label_3
_geom_torsion_atom_site_label_4
_geom_torsion
O1 C1 C2 C3 -61.3(2)
C5 C1 C2 C3 61.3(2)
O1 C1 C2 C12 62.6(3)
C5 C1 C2 C12 -174.75(19)
C1 C2 C3 O2 -57.4(2)
C12 C2 C3 O2 178.53(19)
C1 C2 C3 C13 -174.28(19)
C12 C2 C3 C13 61.7(3)
O1 C1 C5 C14 -64.2(2)
C2 C1 C5 C14 174.86(19)
O1 C1 C5 C4 66.8(2)
C2 C1 C5 C4 -54.1(2)
O2 C4 C5 C14 170.56(18)
C11 C4 C5 C14 41.9(3)
C6 C4 C5 C14 -80.5(2)
O2 C4 C5 C1 42.1(2)
C11 C4 C5 C1 -86.5(2)
C6 C4 C5 C1 151.03(18)
O2 C4 C6 C15 65.8(2)
C5 C4 C6 C15 -51.5(2)
C11 C4 C6 C15 -178.57(18)
O2 C4 C6 C7 -55.00(19)
C5 C4 C6 C7 -172.26(18)
C11 C4 C6 C7 60.7(2)
O2 C4 C6 C10 -166.30(17)
C5 C4 C6 C10 76.4(2)
C11 C4 C6 C10 -50.6(2)
C15 C6 C7 O4 -0.3(3)
C10 C6 C7 O4 -121.1(2)
C4 C6 C7 O4 122.5(2)
C15 C6 C7 O3 178.40(17)
C10 C6 C7 O3 57.6(2)
C4 C6 C7 O3 -58.8(2)
O3 C8 C9 C10 59.0(2)
C11 C8 C9 C10 -61.9(3)
O3 C8 C9 C16 -64.0(3)
C11 C8 C9 C16 175.1(2)
C8 C9 C10 O5 -178.0(2)
C16 C9 C10 O5 -52.7(3)
C8 C9 C10 C6 -1.2(3)
C16 C9 C10 C6 124.1(2)
C15 C6 C10 O5 3.1(3)
C7 C6 C10 O5 123.2(2)
C4 C6 C10 O5 -125.8(2)
C15 C6 C10 C9 -173.7(2)
C7 C6 C10 C9 -53.7(2)
C4 C6 C10 C9 57.3(3)
O3 C8 C11 C17 74.1(2)
C9 C8 C11 C17 -164.9(2)
O3 C8 C11 C4 -54.2(2)
C9 C8 C11 C4 66.8(2)
O2 C4 C11 C17 -24.6(3)
C5 C4 C11 C17 104.4(2)
C6 C4 C11 C17 -132.1(2)
O2 C4 C11 C8 100.4(2)
C5 C4 C11 C8 -130.6(2)
C6 C4 C11 C8 -7.1(2)
C5 C4 O2 C3 -41.5(2)
C11 C4 O2 C3 89.6(2)
C6 C4 O2 C3 -157.27(16)
C2 C3 O2 C4 50.1(3)
C13 C3 O2 C4 173.29(18)
O4 C7 O3 C8 176.3(2)
C6 C7 O3 C8 -2.4(2)
C9 C8 O3 C7 -59.7(2)
C11 C8 O3 C7 63.1(2)
